data_4002959
loop_
_publ_author_name
'Harm, Sascha'
'Hatz, Anna-Katharina'
'Moudrakovski, Igor'
'Eger, Roland'
'Kuhn, Alexander'
'Hoch, Constantin'
'Lotsch, Bettina V.'

_publ_section_title
;
 Lesson Learned from NMR: Characterization and Ionic Conductivity of
 LGPS-like Li7SiPS8
;
_journal_issue 4
_journal_name_full 'Chemistry of Materials'
_journal_page_first 1280
_journal_paper_doi 10.1021/acs.chemmater.8b04051
_journal_volume 31
_journal_year 2019
_chemical_formula_sum 'Li7 P S8 Si'
_chemical_formula_weight 364.12
_chemical_name_common 'Lithium thio-phosphate thio-silicate'
_space_group_IT_number 62
_space_group_name_Hall '-P 2ac 2n'
_space_group_name_H-M_alt 'P n m a'
_symmetry_cell_setting orthorhombic
_symmetry_space_group_name_Hall '-P 2ac 2n'
_symmetry_space_group_name_H-M 'P n m a'
_atom_sites_solution_primary direct
_atom_sites_solution_secondary difmap
_audit_creation_method SHELXL-97
_cell_angle_alpha 90.00
_cell_angle_beta 90.00
_cell_angle_gamma 90.00
_cell_formula_units_Z 2
_cell_length_a 13.348(3)
_cell_length_b 7.9703(16)
_cell_length_c 6.1343(12)
_cell_measurement_reflns_used 945
_cell_measurement_temperature 293(2)
_cell_measurement_theta_max 31.64
_cell_measurement_theta_min 3.66
_cell_volume 652.6(2)
_computing_structure_refinement 'SHELXL-97 (Sheldrick, 1997)'
_computing_structure_solution 'SHELXS-97 (Sheldrick, 1990)'
_diffrn_ambient_temperature 293(2)
_diffrn_measured_fraction_theta_full 0.997
_diffrn_measured_fraction_theta_max 0.997
_diffrn_measurement_device_type STOE-IPDS-II
_diffrn_radiation_monochromator graphite
_diffrn_radiation_source 'fine-focus sealed tube'
_diffrn_radiation_type MoK\a
_diffrn_radiation_wavelength 0.71073
_diffrn_reflns_av_R_equivalents 0.0336
_diffrn_reflns_av_sigmaI/netI 0.0228
_diffrn_reflns_limit_h_max 19
_diffrn_reflns_limit_h_min -19
_diffrn_reflns_limit_k_max 11
_diffrn_reflns_limit_k_min -11
_diffrn_reflns_limit_l_max 9
_diffrn_reflns_limit_l_min -8
_diffrn_reflns_number 7121
_diffrn_reflns_theta_full 31.64
_diffrn_reflns_theta_max 31.64
_diffrn_reflns_theta_min 3.66
_exptl_absorpt_coefficient_mu 1.530
_exptl_absorpt_correction_type multi-scan
_exptl_crystal_colour yellow
_exptl_crystal_density_diffrn 1.853
_exptl_crystal_density_method 'not measured'
_exptl_crystal_description potatoe
_exptl_crystal_F_000 356
_exptl_crystal_size_max 0.1
_exptl_crystal_size_mid 0.1
_exptl_crystal_size_min 0.1
_refine_diff_density_max 0.304
_refine_diff_density_min -0.261
_refine_diff_density_rms 0.058
_refine_ls_extinction_coef 0.0049(11)
_refine_ls_extinction_expression Fc^*^=kFc[1+0.001xFc^2^\l^3^/sin(2\q)]^-1/4^
_refine_ls_extinction_method SHELXL
_refine_ls_goodness_of_fit_ref 0.883
_refine_ls_matrix_type full
_refine_ls_number_parameters 73
_refine_ls_number_reflns 1165
_refine_ls_number_restraints 2
_refine_ls_restrained_S_all 0.885
_refine_ls_R_factor_all 0.0383
_refine_ls_R_factor_gt 0.0237
_refine_ls_shift/su_max 0.000
_refine_ls_shift/su_mean 0.000
_refine_ls_structure_factor_coef Fsqd
_refine_ls_weighting_details 'calc w=1/[\s^2^(Fo^2^)+(0.0357P)^2^+0.0000P] where P=(Fo^2^+2Fc^2^)/3'
_refine_ls_weighting_scheme calc
_refine_ls_wR_factor_gt 0.0484
_refine_ls_wR_factor_ref 0.0524
_reflns_number_gt 945
_reflns_number_total 1165
_reflns_threshold_expression >2sigma(I)
_cod_data_source_file cm8b04051_si_001.cif
_cod_data_source_block li11_1_k5_abs
_cod_original_sg_symbol_H-M Pnma
_cod_database_code 4002959

loop_
_symmetry_equiv_pos_as_xyz
'x, y, z'
'-x+1/2, -y, z+1/2'
'-x, y+1/2, -z'
'x+1/2, -y+1/2, -z+1/2'
'-x, -y, -z'
'x-1/2, y, -z-1/2'
'x, -y-1/2, z'
'-x-1/2, y-1/2, z-1/2'

loop_
_atom_site_label
_atom_site_type_symbol
_atom_site_fract_x
_atom_site_fract_y
_atom_site_fract_z
_atom_site_U_iso_or_equiv
_atom_site_adp_type
_atom_site_occupancy
_atom_site_symmetry_multiplicity
_atom_site_calc_flag
_atom_site_refinement_flags
S1 S 0.06088(4) 0.2500 0.76826(9) 0.02143(11) Uani 1 2 d S
Si1 Si -0.08739(4) 0.2500 0.65554(8) 0.01657(11) Uani 0.50 2 d SP
P1 P -0.08739(4) 0.2500 0.65554(8) 0.01657(11) Uani 0.50 2 d SP
S3 S -0.15415(3) 0.03271(5) 0.77451(6) 0.02551(10) Uani 1 1 d .
S2 S -0.09759(4) 0.2500 0.31834(8) 0.02517(13) Uani 1 2 d S
Li1 Li 0.1707(3) 0.0274(6) 0.6246(10) 0.0429(16) Uani 0.764(13) 1 d P
Li2 Li 0.0072(8) -0.0384(11) 0.9461(14) 0.051(3) Uani 0.433(11) 1 d P
Li3 Li -0.0869(14) -0.2500 0.655(5) 0.054(8) Uani 0.34(3) 2 d SP
Li4 Li -0.0712(15) -0.2500 0.809(5) 0.037(7) Uani 0.24(3) 2 d SP
Li5 Li 0.1661(10) 0.0048(15) 0.808(3) 0.047(5) Uani 0.263(14) 1 d P

loop_
_atom_site_aniso_label
_atom_site_aniso_U_11
_atom_site_aniso_U_22
_atom_site_aniso_U_33
_atom_site_aniso_U_23
_atom_site_aniso_U_13
_atom_site_aniso_U_12
S1 0.0196(2) 0.02023(19) 0.0245(2) 0.000 -0.00194(17) 0.000
Si1 0.0171(2) 0.0168(2) 0.0158(2) 0.000 -0.00132(17) 0.000
P1 0.0171(2) 0.0168(2) 0.0158(2) 0.000 -0.00132(17) 0.000
S3 0.02325(16) 0.02480(16) 0.02846(18) 0.00506(13) -0.00020(14) -0.00423(12)
S2 0.0352(3) 0.0230(2) 0.0173(2) 0.000 -0.00389(19) 0.000
Li1 0.031(2) 0.041(2) 0.057(4) -0.016(2) -0.0068(19) -0.0009(16)
Li2 0.045(5) 0.058(6) 0.050(6) 0.028(4) -0.003(5) 0.011(4)
Li3 0.050(10) 0.036(8) 0.08(2) 0.000 0.032(10) 0.000
Li4 0.033(10) 0.041(10) 0.036(16) 0.000 0.006(8) 0.000
Li5 0.049(8) 0.027(6) 0.065(13) -0.009(6) -0.010(7) -0.001(5)

loop_
_atom_type_symbol
_atom_type_description
_atom_type_scat_dispersion_real
_atom_type_scat_dispersion_imag
_atom_type_scat_source
Li Li -0.0003 0.0001 'International Tables Vol C Tables 4.2.6.8 and 6.1.1.4'
Si Si 0.0817 0.0704 'International Tables Vol C Tables 4.2.6.8 and 6.1.1.4'
P P 0.1023 0.0942 'International Tables Vol C Tables 4.2.6.8 and 6.1.1.4'
S S 0.1246 0.1234 'International Tables Vol C Tables 4.2.6.8 and 6.1.1.4'

loop_
_geom_angle_atom_site_label_1
_geom_angle_atom_site_label_2
_geom_angle_atom_site_label_3
_geom_angle
_geom_angle_site_symmetry_1
_geom_angle_site_symmetry_3
Si1 S1 Li5 125.6(3) . 7_565
Si1 S1 Li5 125.6(3) . .
Li5 S1 Li5 107.8(6) 7_565 .
Si1 S1 Li1 116.34(10) . 7_565
Li5 S1 Li1 27.0(4) 7_565 7_565
Li5 S1 Li1 105.8(4) . 7_565
Si1 S1 Li1 116.34(10) . .
Li5 S1 Li1 105.8(4) 7_565 .
Li5 S1 Li1 27.0(4) . .
Li1 S1 Li1 92.1(2) 7_565 .
Si1 S1 Li2 83.8(2) . 3_557
Li5 S1 Li2 67.0(4) 7_565 3_557
Li5 S1 Li2 131.3(5) . 3_557
Li1 S1 Li2 89.0(2) 7_565 3_557
Li1 S1 Li2 156.5(3) . 3_557
Si1 S1 Li2 83.8(2) . 5_557
Li5 S1 Li2 131.3(5) 7_565 5_557
Li5 S1 Li2 67.0(4) . 5_557
Li1 S1 Li2 156.5(3) 7_565 5_557
Li1 S1 Li2 89.0(2) . 5_557
Li2 S1 Li2 81.0(4) 3_557 5_557
Si1 S1 Li4 112.3(4) . 5_557
Li5 S1 Li4 82.4(5) 7_565 5_557
Li5 S1 Li4 82.4(5) . 5_557
Li1 S1 Li4 109.0(3) 7_565 5_557
Li1 S1 Li4 109.0(3) . 5_557
Li2 S1 Li4 49.0(3) 3_557 5_557
Li2 S1 Li4 49.0(3) 5_557 5_557
Si1 S1 Li3 78.4(5) . 5_556
Li5 S1 Li3 91.3(5) 7_565 5_556
Li5 S1 Li3 91.3(5) . 5_556
Li1 S1 Li3 64.3(3) 7_565 5_556
Li1 S1 Li3 64.3(3) . 5_556
Li2 S1 Li3 135.7(3) 3_557 5_556
Li2 S1 Li3 135.7(3) 5_557 5_556
Li4 S1 Li3 169.4(6) 5_557 5_556
Si1 S1 Li2 83.1(2) . 7_565
Li5 S1 Li2 54.1(4) 7_565 7_565
Li5 S1 Li2 144.9(4) . 7_565
Li1 S1 Li2 71.5(2) 7_565 7_565
Li1 S1 Li2 159.2(2) . 7_565
Li2 S1 Li2 20.2(4) 3_557 7_565
Li2 S1 Li2 101.04(7) 5_557 7_565
Li4 S1 Li2 66.6(3) 5_557 7_565
Li3 S1 Li2 116.4(2) 5_556 7_565
Si1 S1 Li2 83.1(2) . .
Li5 S1 Li2 144.9(4) 7_565 .
Li5 S1 Li2 54.1(4) . .
Li1 S1 Li2 159.2(2) 7_565 .
Li1 S1 Li2 71.5(2) . .
Li2 S1 Li2 101.04(7) 3_557 .
Li2 S1 Li2 20.2(4) 5_557 .
Li4 S1 Li2 66.6(3) 5_557 .
Li3 S1 Li2 116.4(2) 5_556 .
Li2 S1 Li2 120.8(4) 7_565 .
S2 Si1 S3 108.78(2) . .
S2 Si1 S3 108.78(2) . 7_565
S3 Si1 S3 112.75(3) . 7_565
S2 Si1 S1 113.03(3) . .
S3 Si1 S1 106.78(2) . .
S3 Si1 S1 106.78(2) 7_565 .
S2 Si1 Li3 54.4(6) . 5_556
S3 Si1 Li3 123.627(17) . 5_556
S3 Si1 Li3 123.627(18) 7_565 5_556
S1 Si1 Li3 58.6(6) . 5_556
S2 Si1 Li1 53.60(12) . 5_556
S3 Si1 Li1 55.32(12) . 5_556
S3 Si1 Li1 130.76(9) 7_565 5_556
S1 Si1 Li1 122.46(8) . 5_556
Li3 Si1 Li1 85.6(4) 5_556 5_556
S2 Si1 Li1 53.60(12) . 3_556
S3 Si1 Li1 130.76(9) . 3_556
S3 Si1 Li1 55.32(12) 7_565 3_556
S1 Si1 Li1 122.46(9) . 3_556
Li3 Si1 Li1 85.6(4) 5_556 3_556
Li1 Si1 Li1 94.4(2) 5_556 3_556
S2 Si1 Li2 142.64(16) . 3_557
S3 Si1 Li2 108.58(16) . 3_557
S3 Si1 Li2 55.2(2) 7_565 3_557
S1 Si1 Li2 54.85(19) . 3_557
Li3 Si1 Li2 103.2(5) 5_556 3_557
Li1 Si1 Li2 163.5(2) 5_556 3_557
Li1 Si1 Li2 100.1(2) 3_556 3_557
S2 Si1 Li2 142.64(16) . 5_557
S3 Si1 Li2 55.2(2) . 5_557
S3 Si1 Li2 108.58(16) 7_565 5_557
S1 Si1 Li2 54.85(19) . 5_557
Li3 Si1 Li2 103.2(5) 5_556 5_557
Li1 Si1 Li2 100.1(2) 5_556 5_557
Li1 Si1 Li2 163.5(2) 3_556 5_557
Li2 Si1 Li2 64.6(4) 3_557 5_557
S2 Si1 Li2 125.95(16) . 7_565
S3 Si1 Li2 125.23(16) . 7_565
S3 Si1 Li2 50.9(2) 7_565 7_565
S1 Si1 Li2 55.9(2) . 7_565
Li3 Si1 Li2 92.8(4) 5_556 7_565
Li1 Si1 Li2 178.2(2) 5_556 7_565
Li1 Si1 Li2 86.3(2) 3_556 7_565
Li2 Si1 Li2 16.7(3) 3_557 7_565
Li2 Si1 Li2 79.46(5) 5_557 7_565
S2 Si1 Li2 125.95(16) . .
S3 Si1 Li2 50.9(2) . .
S3 Si1 Li2 125.23(16) 7_565 .
S1 Si1 Li2 55.9(2) . .
Li3 Si1 Li2 92.8(4) 5_556 .
Li1 Si1 Li2 86.3(2) 5_556 .
Li1 Si1 Li2 178.2(2) 3_556 .
Li2 Si1 Li2 79.46(5) 3_557 .
Li2 Si1 Li2 16.7(3) 5_557 .
Li2 Si1 Li2 92.9(4) 7_565 .
Si1 S3 Li1 121.24(11) . 6_557
Si1 S3 Li5 114.9(3) . 6_557
Li1 S3 Li5 27.0(4) 6_557 6_557
Si1 S3 Li2 88.1(2) . .
Li1 S3 Li2 137.0(2) 6_557 .
Li5 S3 Li2 156.8(4) 6_557 .
Si1 S3 Li1 81.60(11) . 5_556
Li1 S3 Li1 99.29(14) 6_557 5_556
Li5 S3 Li1 72.3(4) 6_557 5_556
Li2 S3 Li1 116.8(2) . 5_556
Si1 S3 Li4 125.8(4) . .
Li1 S3 Li4 112.8(4) 6_557 .
Li5 S3 Li4 111.4(5) 6_557 .
Li2 S3 Li4 51.2(5) . .
Li1 S3 Li4 87.1(7) 5_556 .
Si1 S3 Li3 119.2(3) . .
Li1 S3 Li3 113.6(4) 6_557 .
Li5 S3 Li3 101.9(6) 6_557 .
Li2 S3 Li3 67.0(7) . .
Li1 S3 Li3 65.1(7) 5_556 .
Li4 S3 Li3 22.0(6) . .
Si1 S3 Li5 118.1(3) . 5_557
Li1 S3 Li5 71.6(3) 6_557 5_557
Li5 S3 Li5 97.7(5) 6_557 5_557
Li2 S3 Li5 66.7(4) . 5_557
Li1 S3 Li5 160.3(3) 5_556 5_557
Li4 S3 Li5 80.8(7) . 5_557
Li3 S3 Li5 101.8(7) . 5_557
Si1 S3 Li2 83.9(2) . 5_557
Li1 S3 Li2 124.0(2) 6_557 5_557
Li5 S3 Li2 150.5(5) 6_557 5_557
Li2 S3 Li2 20.7(4) . 5_557
Li1 S3 Li2 135.5(2) 5_556 5_557
Li4 S3 Li2 68.2(6) . 5_557
Li3 S3 Li2 86.5(7) . 5_557
Li5 S3 Li2 52.9(4) 5_557 5_557
Si1 S2 Li5 110.7(4) . 5_556
Si1 S2 Li5 110.7(4) . 3_556
Li5 S2 Li5 118.9(7) 5_556 3_556
Si1 S2 Li4 105.4(7) . 5_556
Li5 S2 Li4 105.0(5) 5_556 5_556
Li5 S2 Li4 105.0(5) 3_556 5_556
Si1 S2 Li1 83.29(13) . 5_556
Li5 S2 Li1 27.5(4) 5_556 5_556
Li5 S2 Li1 132.2(3) 3_556 5_556
Li4 S2 Li1 115.13(10) 5_556 5_556
Si1 S2 Li1 83.29(13) . 3_556
Li5 S2 Li1 132.2(3) 5_556 3_556
Li5 S2 Li1 27.5(4) 3_556 3_556
Li4 S2 Li1 115.13(10) 5_556 3_556
Li1 S2 Li1 129.7(2) 5_556 3_556
Si1 S2 Li3 82.5(6) . 5_556
Li5 S2 Li3 114.1(4) 5_556 5_556
Li5 S2 Li3 114.1(4) 3_556 5_556
Li4 S2 Li3 22.9(6) 5_556 5_556
Li1 S2 Li3 112.92(16) 5_556 5_556
Li1 S2 Li3 112.92(16) 3_556 5_556
Si1 S2 Li2 125.78(19) . 5_556
Li5 S2 Li2 54.8(4) 5_556 5_556
Li5 S2 Li2 121.8(5) 3_556 5_556
Li4 S2 Li2 50.6(5) 5_556 5_556
Li1 S2 Li2 72.0(2) 5_556 5_556
Li1 S2 Li2 148.4(2) 3_556 5_556
Li3 S2 Li2 65.3(5) 5_556 5_556
Si1 S2 Li2 125.78(19) . 3_556
Li5 S2 Li2 121.8(5) 5_556 3_556
Li5 S2 Li2 54.8(4) 3_556 3_556
Li4 S2 Li2 50.6(5) 5_556 3_556
Li1 S2 Li2 148.4(2) 5_556 3_556
Li1 S2 Li2 72.0(2) 3_556 3_556
Li3 S2 Li2 65.3(5) 5_556 3_556
Li2 S2 Li2 79.7(4) 5_556 3_556
Li5 Li1 S3 78.6(8) . 6_657
Li5 Li1 S2 72.2(7) . 5_556
S3 Li1 S2 111.4(2) 6_657 5_556
Li5 Li1 S1 74.3(7) . .
S3 Li1 S1 118.08(18) 6_657 .
S2 Li1 S1 111.27(19) 5_556 .
Li5 Li1 S3 158.3(7) . 5_556
S3 Li1 S3 109.81(19) 6_657 5_556
S2 Li1 S3 86.09(14) 5_556 5_556
S1 Li1 S3 115.8(2) . 5_556
Li5 Li1 Li3 134.9(8) . 5_556
S3 Li1 Li3 123.3(4) 6_657 5_556
S2 Li1 Li3 121.2(4) 5_556 5_556
S1 Li1 Li3 60.6(4) . 5_556
S3 Li1 Li3 58.0(5) 5_556 5_556
Li5 Li1 Li5 132.8(6) . 2_554
S3 Li1 Li5 56.8(4) 6_657 2_554
S2 Li1 Li5 108.2(3) 5_556 2_554
S1 Li1 Li5 137.9(3) . 2_554
S3 Li1 Li5 53.2(3) 5_556 2_554
Li3 Li1 Li5 86.8(5) 5_556 2_554
Li5 Li1 Li2 44.1(8) . .
S3 Li1 Li2 122.7(3) 6_657 .
S2 Li1 Li2 56.9(2) 5_556 .
S1 Li1 Li2 57.0(2) . .
S3 Li1 Li2 123.2(3) 5_556 .
Li3 Li1 Li2 103.4(4) 5_556 .
Li5 Li1 Li2 164.9(3) 2_554 .
Li5 Li1 Si1 115.3(7) . 5_556
S3 Li1 Si1 121.04(16) 6_657 5_556
S2 Li1 Si1 43.11(7) 5_556 5_556
S1 Li1 Si1 120.84(16) . 5_556
S3 Li1 Si1 43.08(7) 5_556 5_556
Li3 Li1 Si1 88.1(5) 5_556 5_556
Li5 Li1 Si1 80.3(3) 2_554 5_556
Li2 Li1 Si1 88.7(2) . 5_556
Li5 Li1 P1 115.3(7) . 5_556
S3 Li1 P1 121.04(16) 6_657 5_556
S2 Li1 P1 43.11(7) 5_556 5_556
S1 Li1 P1 120.84(16) . 5_556
S3 Li1 P1 43.08(7) 5_556 5_556
Li3 Li1 P1 88.1(5) 5_556 5_556
Li5 Li1 P1 80.3(3) 2_554 5_556
Li2 Li1 P1 88.7(2) . 5_556
Si1 Li1 P1 0.000(18) 5_556 5_556
Li5 Li1 Li4 144.8(8) . 5_556
S3 Li1 Li4 124.0(4) 6_657 5_556
S2 Li1 Li4 114.9(3) 5_556 5_556
S1 Li1 Li4 71.2(4) . 5_556
S3 Li1 Li4 46.6(3) 5_556 5_556
Li3 Li1 Li4 11.4(3) 5_556 5_556
Li5 Li1 Li4 79.7(5) 2_554 5_556
Li2 Li1 Li4 108.4(4) . 5_556
Si1 Li1 Li4 78.2(3) 5_556 5_556
P1 Li1 Li4 78.2(3) 5_556 5_556
Li2 Li2 Li4 134.4(16) 5_557 .
Li2 Li2 Li5 110.8(15) 5_557 .
Li4 Li2 Li5 114.8(8) . .
Li2 Li2 S3 88.4(12) 5_557 .
Li4 Li2 S3 65.7(6) . .
Li5 Li2 S3 127.7(5) . .
Li2 Li2 S1 82.8(11) 5_557 5_557
Li4 Li2 S1 65.5(8) . 5_557
Li5 Li2 S1 131.7(5) . 5_557
S3 Li2 S1 97.6(4) . 5_557
Li2 Li2 S3 70.9(12) 5_557 5_557
Li4 Li2 S3 129.5(7) . 5_557
Li5 Li2 S3 63.0(5) . 5_557
S3 Li2 S3 159.3(4) . 5_557
S1 Li2 S3 80.3(2) 5_557 5_557
Li2 Li2 S2 164.4(15) 5_557 5_556
Li4 Li2 S2 58.7(6) . 5_556
Li5 Li2 S2 56.5(4) . 5_556
S3 Li2 S2 106.5(4) . 5_556
S1 Li2 S2 99.2(3) 5_557 5_556
S3 Li2 S2 94.1(3) 5_557 5_556
Li2 Li2 S1 77.0(11) 5_557 .
Li4 Li2 S1 130.6(8) . .
Li5 Li2 S1 58.0(4) . .
S3 Li2 S1 82.0(2) . .
S1 Li2 S1 159.8(4) 5_557 .
S3 Li2 S1 93.0(3) 5_557 .
S2 Li2 S1 100.3(3) 5_556 .
Li2 Li2 Li3 140.9(15) 5_557 .
Li4 Li2 Li3 17.8(6) . .
Li5 Li2 Li3 105.8(6) . .
S3 Li2 Li3 57.7(4) . .
S1 Li2 Li3 83.1(5) 5_557 .
S3 Li2 Li3 141.2(5) 5_557 .
S2 Li2 Li3 54.4(4) 5_556 .
S1 Li2 Li3 112.9(5) . .
Li2 Li2 Li5 51.1(12) 5_557 5_557
Li4 Li2 Li5 83.3(7) . 5_557
Li5 Li2 Li5 161.9(5) . 5_557
S3 Li2 Li5 58.7(4) . 5_557
S1 Li2 Li5 53.4(3) 5_557 5_557
S3 Li2 Li5 105.6(5) 5_557 5_557
S2 Li2 Li5 141.2(5) 5_556 5_557
S1 Li2 Li5 111.5(4) . 5_557
Li3 Li2 Li5 91.8(5) . 5_557
Li2 Li2 Li4 32.4(12) 5_557 5_557
Li4 Li2 Li4 166.8(5) . 5_557
Li5 Li2 Li4 78.4(6) . 5_557
S3 Li2 Li4 107.4(5) . 5_557
S1 Li2 Li4 105.7(6) 5_557 5_557
S3 Li2 Li4 54.5(4) 5_557 5_557
S2 Li2 Li4 134.2(6) 5_556 5_557
S1 Li2 Li4 55.9(5) . 5_557
Li3 Li2 Li4 164.2(5) . 5_557
Li5 Li2 Li4 83.5(6) 5_557 5_557
Li2 Li2 Li1 120.6(14) 5_557 .
Li4 Li2 Li1 103.5(8) . .
Li5 Li2 Li1 20.1(4) . .
S3 Li2 Li1 108.4(3) . .
S1 Li2 Li1 144.6(3) 5_557 .
S3 Li2 Li1 83.2(3) 5_557 .
S2 Li2 Li1 51.01(18) 5_556 .
S1 Li2 Li1 51.5(2) . .
Li3 Li2 Li1 90.7(4) . .
Li5 Li2 Li1 162.0(5) 5_557 .
Li4 Li2 Li1 89.3(6) 5_557 .
Li4 Li3 S2 73.7(19) . 5_556
Li4 Li3 S3 78.2(8) . 7
S2 Li3 S3 109.6(6) 5_556 7
Li4 Li3 S3 78.2(8) . .
S2 Li3 S3 109.6(6) 5_556 .
S3 Li3 S3 125.6(7) 7 .
Li4 Li3 S1 160(2) . 5_556
S2 Li3 S1 86.1(5) 5_556 5_556
S3 Li3 S1 109.4(7) 7 5_556
S3 Li3 S1 109.4(7) . 5_556
Li4 Li3 Li1 135.1(7) . 3_546
S2 Li3 Li1 116.9(5) 5_556 3_546
S3 Li3 Li1 56.9(3) 7 3_546
S3 Li3 Li1 128.2(10) . 3_546
S1 Li3 Li1 55.0(6) 5_556 3_546
Li4 Li3 Li1 135.1(7) . 5_556
S2 Li3 Li1 116.9(5) 5_556 5_556
S3 Li3 Li1 128.2(10) 7 5_556
S3 Li3 Li1 56.9(3) . 5_556
S1 Li3 Li1 55.0(6) 5_556 5_556
Li1 Li3 Li1 81.8(9) 3_546 5_556
Li4 Li3 Li2 43.1(9) . .
S2 Li3 Li2 60.2(6) 5_556 .
S3 Li3 Li2 121.3(11) 7 .
S3 Li3 Li2 55.3(4) . .
S1 Li3 Li2 125.5(5) 5_556 .
Li1 Li3 Li2 176.4(8) 3_546 .
Li1 Li3 Li2 101.4(2) 5_556 .
Li4 Li3 Li2 43.1(9) . 7
S2 Li3 Li2 60.2(6) 5_556 7
S3 Li3 Li2 55.3(4) 7 7
S3 Li3 Li2 121.3(11) . 7
S1 Li3 Li2 125.5(5) 5_556 7
Li1 Li3 Li2 101.4(2) 3_546 7
Li1 Li3 Li2 176.4(8) 5_556 7
Li2 Li3 Li2 75.4(8) . 7
Li4 Li3 Si1 117(2) . 5_556
S2 Li3 Si1 43.1(2) 5_556 5_556
S3 Li3 Si1 117.2(3) 7 5_556
S3 Li3 Si1 117.2(3) . 5_556
S1 Li3 Si1 43.0(3) 5_556 5_556
Li1 Li3 Si1 85.3(6) 3_546 5_556
Li1 Li3 Si1 85.3(6) 5_556 5_556
Li2 Li3 Si1 93.3(5) . 5_556
Li2 Li3 Si1 93.3(5) 7 5_556
Li4 Li3 P1 117(2) . 5_556
S2 Li3 P1 43.1(2) 5_556 5_556
S3 Li3 P1 117.2(3) 7 5_556
S3 Li3 P1 117.2(3) . 5_556
S1 Li3 P1 43.0(3) 5_556 5_556
Li1 Li3 P1 85.3(6) 3_546 5_556
Li1 Li3 P1 85.3(6) 5_556 5_556
Li2 Li3 P1 93.3(5) . 5_556
Li2 Li3 P1 93.3(5) 7 5_556
Si1 Li3 P1 0.000(19) 5_556 5_556
Li4 Li3 Li2 42.0(5) . 5_557
S2 Li3 Li2 69.7(6) 5_556 5_557
S3 Li3 Li2 119.2(9) 7 5_557
S3 Li3 Li2 47.6(4) . 5_557
S1 Li3 Li2 130.4(4) 5_556 5_557
Li1 Li3 Li2 172.8(6) 3_546 5_557
Li1 Li3 Li2 97.9(2) 5_556 5_557
Li2 Li3 Li2 9.5(4) . 5_557
Li2 Li3 Li2 79.2(7) 7 5_557
Si1 Li3 Li2 101.9(5) 5_556 5_557
P1 Li3 Li2 101.9(5) 5_556 5_557
Li3 Li4 Li2 119.1(12) . .
Li3 Li4 Li2 119.1(12) . 7
Li2 Li4 Li2 103.0(11) . 7
Li3 Li4 S2 83.5(18) . 5_556
Li2 Li4 S2 70.7(6) . 5_556
Li2 Li4 S2 70.7(6) 7 5_556
Li3 Li4 S3 79.8(9) . 7
Li2 Li4 S3 161.0(14) . 7
Li2 Li4 S3 63.0(2) 7 7
S2 Li4 S3 112.8(5) 5_556 7
Li3 Li4 S3 79.8(9) . .
Li2 Li4 S3 63.0(2) . .
Li2 Li4 S3 161.0(14) 7 .
S2 Li4 S3 112.8(5) 5_556 .
S3 Li4 S3 126.8(8) 7 .
Li3 Li4 S1 170(2) . 5_557
Li2 Li4 S1 65.4(8) . 5_557
Li2 Li4 S1 65.4(8) 7 5_557
S2 Li4 S1 106.1(9) 5_556 5_557
S3 Li4 S1 96.1(7) 7 5_557
S3 Li4 S1 96.1(7) . 5_557
Li3 Li4 Li2 125.1(7) . 5_557
Li2 Li4 Li2 13.2(5) . 5_557
Li2 Li4 Li2 106.1(10) 7 5_557
S2 Li4 Li2 83.7(5) 5_556 5_557
S3 Li4 Li2 152.8(11) 7 5_557
S3 Li4 Li2 57.3(3) . 5_557
S1 Li4 Li2 57.5(5) 5_557 5_557
Li3 Li4 Li2 125.1(7) . 3_547
Li2 Li4 Li2 106.1(10) . 3_547
Li2 Li4 Li2 13.2(5) 7 3_547
S2 Li4 Li2 83.7(5) 5_556 3_547
S3 Li4 Li2 57.3(3) 7 3_547
S3 Li4 Li2 152.8(11) . 3_547
S1 Li4 Li2 57.5(5) 5_557 3_547
Li2 Li4 Li2 106.1(9) 5_557 3_547
Li3 Li4 Li5 127.6(13) . 5_557
Li2 Li4 Li5 56.4(6) . 5_557
Li2 Li4 Li5 111.8(11) 7 5_557
S2 Li4 Li5 126.5(7) 5_556 5_557
S3 Li4 Li5 114.8(8) 7 5_557
S3 Li4 Li5 50.4(4) . 5_557
S1 Li4 Li5 46.5(5) 5_557 5_557
Li2 Li4 Li5 43.2(4) 5_557 5_557
Li2 Li4 Li5 102.4(9) 3_547 5_557
Li3 Li4 Li5 127.6(13) . 3_547
Li2 Li4 Li5 111.8(11) . 3_547
Li2 Li4 Li5 56.4(6) 7 3_547
S2 Li4 Li5 126.5(7) 5_556 3_547
S3 Li4 Li5 50.4(4) 7 3_547
S3 Li4 Li5 114.8(8) . 3_547
S1 Li4 Li5 46.5(5) 5_557 3_547
Li2 Li4 Li5 102.4(9) 5_557 3_547
Li2 Li4 Li5 43.2(4) 3_547 3_547
Li5 Li4 Li5 72.4(8) 5_557 3_547
Li3 Li4 Li1 33.6(6) . 3_546
Li2 Li4 Li1 152.5(11) . 3_546
Li2 Li4 Li1 94.9(5) 7 3_546
S2 Li4 Li1 96.4(8) 5_556 3_546
S3 Li4 Li1 46.3(4) 7 3_546
S3 Li4 Li1 103.0(8) . 3_546
S1 Li4 Li1 141.9(5) 5_557 3_546
Li2 Li4 Li1 157.7(7) 5_557 3_546
Li2 Li4 Li1 96.1(3) 3_547 3_546
Li5 Li4 Li1 134.5(7) 5_557 3_546
Li5 Li4 Li1 95.5(4) 3_547 3_546
Li1 Li5 Li2 115.7(10) . .
Li1 Li5 S2 80.3(7) . 5_556
Li2 Li5 S2 68.7(4) . 5_556
Li1 Li5 S1 78.7(7) . .
Li2 Li5 S1 67.9(4) . .
S2 Li5 S1 115.9(6) 5_556 .
Li1 Li5 S3 74.4(8) . 6_657
Li2 Li5 S3 169.7(8) . 6_657
S2 Li5 S3 112.8(6) 5_556 6_657
S1 Li5 S3 118.2(5) . 6_657
Li1 Li5 S3 177.5(9) . 5_557
Li2 Li5 S3 64.1(5) . 5_557
S2 Li5 S3 101.7(6) 5_556 5_557
S1 Li5 S3 99.1(5) . 5_557
S3 Li5 S3 106.0(5) 6_657 5_557
Li1 Li5 Li2 124.4(10) . 5_557
Li2 Li5 Li2 18.1(5) . 5_557
S2 Li5 Li2 86.5(5) 5_556 5_557
S1 Li5 Li2 59.5(4) . 5_557
S3 Li5 Li2 156.3(7) 6_657 5_557
S3 Li5 Li2 54.6(4) 5_557 5_557
Li1 Li5 Li1 128.9(9) . 2
Li2 Li5 Li1 115.3(7) . 2
S2 Li5 Li1 115.5(5) 5_556 2
S1 Li5 Li1 124.7(5) . 2
S3 Li5 Li1 54.5(3) 6_657 2
S3 Li5 Li1 51.6(3) 5_557 2
Li2 Li5 Li1 105.6(6) 5_557 2
Li1 Li5 Li4 128.9(9) . 5_557
Li2 Li5 Li4 58.4(5) . 5_557
S2 Li5 Li4 126.4(6) 5_556 5_557
S1 Li5 Li4 51.1(5) . 5_557
S3 Li5 Li4 117.8(6) 6_657 5_557
S3 Li5 Li4 48.8(5) 5_557 5_557
Li2 Li5 Li4 40.3(4) 5_557 5_557
Li1 Li5 Li4 82.3(6) 2 5_557

loop_
_geom_bond_atom_site_label_1
_geom_bond_atom_site_label_2
_geom_bond_distance
_geom_bond_site_symmetry_2
S1 Si1 2.0964(8) .
S1 Li5 2.419(13) 7_565
S1 Li5 2.419(13) .
S1 Li1 2.465(4) 7_565
S1 Li1 2.465(4) .
S1 Li2 2.596(9) 3_557
S1 Li2 2.596(9) 5_557
S1 Li4 2.60(3) 5_557
S1 Li3 2.62(3) 5_556
S1 Li2 2.644(9) 7_565
S1 Li2 2.644(9) .
Si1 S2 2.0730(8) .
Si1 S3 2.0799(5) .
Si1 S3 2.0799(5) 7_565
Si1 Li3 3.008(16) 5_556
Si1 Li1 3.013(4) 5_556
Si1 Li1 3.013(4) 3_556
Si1 Li2 3.156(8) 3_557
Si1 Li2 3.156(8) 5_557
Si1 Li2 3.171(8) 7_565
Si1 Li2 3.171(8) .
S3 Li1 2.419(4) 6_557
S3 Li5 2.462(14) 6_557
S3 Li2 2.463(10) .
S3 Li1 2.504(6) 5_556
S3 Li4 2.520(9) .
S3 Li3 2.533(8) .
S3 Li5 2.582(18) 5_557
S3 Li2 2.605(10) 5_557
S2 Li5 2.358(12) 5_556
S2 Li5 2.358(12) 3_556
S2 Li4 2.38(2) 5_556
S2 Li1 2.442(5) 5_556
S2 Li1 2.442(5) 3_556
S2 Li3 2.47(2) 5_556
S2 Li2 2.633(9) 5_556
S2 Li2 2.633(9) 3_556
Li1 Li5 1.142(17) .
Li1 S3 2.419(4) 6_657
Li1 S2 2.442(5) 5_556
Li1 S3 2.504(6) 5_556
Li1 Li3 2.71(2) 5_556
Li1 Li5 2.929(15) 2_554
Li1 Li2 2.988(11) .
Li1 Si1 3.013(4) 5_556
Li1 P1 3.013(4) 5_556
Li1 Li4 3.46(3) 5_556
Li2 Li2 0.921(18) 5_557
Li2 Li4 2.155(19) .
Li2 Li5 2.310(18) .
Li2 S1 2.596(9) 5_557
Li2 S3 2.605(10) 5_557
Li2 S2 2.633(9) 5_556
Li2 Li3 2.76(3) .
Li2 Li5 2.774(19) 5_557
Li2 Li4 2.876(19) 5_557
Li3 Li4 0.97(3) .
Li3 S2 2.47(2) 5_556
Li3 S3 2.533(8) 7
Li3 S1 2.62(3) 5_556
Li3 Li1 2.71(2) 3_546
Li3 Li1 2.71(2) 5_556
Li3 Li2 2.76(3) 7
Li3 Si1 3.008(16) 5_556
Li3 P1 3.008(16) 5_556
Li3 Li2 3.52(2) 5_557
Li4 Li2 2.155(19) 7
Li4 S2 2.38(2) 5_556
Li4 S3 2.520(9) 7
Li4 S1 2.60(3) 5_557
Li4 Li2 2.876(19) 5_557
Li4 Li2 2.876(19) 3_547
Li4 Li5 3.31(3) 5_557
Li4 Li5 3.31(3) 3_547
Li4 Li1 3.46(3) 3_546
Li5 S2 2.358(12) 5_556
Li5 S3 2.462(14) 6_657
Li5 S3 2.582(18) 5_557
Li5 Li2 2.774(19) 5_557
Li5 Li1 2.929(15) 2
Li5 Li4 3.31(3) 5_557
